data_9012725
loop_
_publ_author_name
'Takemura, K.'
'Shimomura, O.'
'Fujihisa, H.'

_publ_section_title
;
 Cs(VI): a new high-pressure polymorph of cesium above 72 GPa
 Sample: at P = 92 GPa
 Note: stable above P = 72 GPa
 Note: known as cesium-VI
;
_journal_name_full 'Physical Review Letters'
_journal_page_first 2014
_journal_page_last 2017
_journal_paper_doi 10.1103/PhysRevLett.66.2014
_journal_volume 66
_journal_year 1991
_chemical_compound_source Synthetic
_chemical_formula_sum Cs
_chemical_name_common Cesium
_chemical_name_mineral Cesium
_space_group_IT_number 194
_symmetry_space_group_name_Hall '-P 6c 2c'
_symmetry_space_group_name_H-M 'P 63/m m c'
_cell_angle_alpha 90
_cell_angle_beta 90
_cell_angle_gamma 90
_cell_length_a 3.011
_cell_length_b 3.011
_cell_length_c 4.855
_cell_formula_units_Z 2
_cell_volume 44.016
_database_code_amcsd 0015276
_diffrn_ambient_pressure 9.2e+07
_exptl_crystal_density_diffrn 10.028
_cod_database_code 9012725

loop_
_space_group_symop_operation_xyz
x,y,z
-x,-x+y,1/2+z
x,x-y,1/2-z
-x+y,-x,1/2-z
x-y,x,1/2+z
-y,-x,z
y,x,-z
y,-x+y,-z
-y,x-y,z
x-y,-y,1/2+z
-x+y,y,1/2-z
x,y,1/2-z
-x,-y,1/2+z
x,x-y,z
-x,-x+y,-z
x-y,x,-z
-x+y,-x,z
y,x,1/2+z
-y,-x,1/2-z
-y,x-y,1/2-z
y,-x+y,1/2+z
-x+y,y,z
x-y,-y,-z
-x,-y,-z

loop_
_atom_site_label
_atom_site_fract_x
_atom_site_fract_y
_atom_site_fract_z
Cs 0.33333 0.66667 0.25000

loop_
_cod_related_entry_id
_cod_related_entry_database
_cod_related_entry_code
1 ChemSpider 4510778
2 AMCSD 0015276
